data_1559377
loop_
_publ_author_name
'Li, Xiaojun'
'Angunawela, Indunil'
'Chang, Yuan'
'Zhou, Jiadong'
'Huang, He'
'Zhong, Lian'
'Liebman-Pelaez, Alex'
'Zhu, Chenhui'
'Meng, Lei'
'Xie, Zengqi'
'Ade, Harald'
'Yan, He'
'Li, Yongfang'

_publ_section_title
;
 Effect of the chlorine substitution position of the end-group on
 intermolecular interactions and photovoltaic performance of small
 molecule acceptors
;
_journal_issue 12
_journal_name_full 'Energy &amp; Environmental Science'
_journal_page_first 5028
_journal_page_last 5038
_journal_paper_doi 10.1039/D0EE02251A
_journal_volume 13
_journal_year 2020
_chemical_formula_moiety '2(C34 H34 Cl N2 O2 S)'
_chemical_formula_sum 'C68 H68 Cl2 N4 O4 S2'
_chemical_formula_weight 1140.28
_space_group_crystal_system triclinic
_space_group_IT_number 2
_space_group_name_Hall '-P 1'
_space_group_name_H-M_alt 'P -1'
_atom_sites_solution_hydrogens geom
_atom_sites_solution_primary dual
_audit_creation_date 2018-12-25
_audit_creation_method
;
Olex2 1.2
(compiled 2018.05.29 svn.r3508 for OlexSys, GUI svn.r5506)
;
_audit_update_record
;
2020-07-16 deposited with the CCDC.	2020-10-13 downloaded from the CCDC.
;
_cell_angle_alpha 106.356(7)
_cell_angle_beta 113.691(7)
_cell_angle_gamma 95.799(8)
_cell_formula_units_Z 2
_cell_length_a 14.6444(12)
_cell_length_b 15.9434(16)
_cell_length_c 17.9860(11)
_cell_measurement_reflns_used 6013
_cell_measurement_temperature 149.99(10)
_cell_measurement_theta_max 70.6600
_cell_measurement_theta_min 3.0150
_cell_volume 3578.6(6)
_computing_cell_refinement 'CrysAlisPro 1.171.39.44a (Rigaku OD, 2018)'
_computing_data_collection 'CrysAlisPro 1.171.39.44a (Rigaku OD, 2018)'
_computing_data_reduction 'CrysAlisPro 1.171.39.44a (Rigaku OD, 2018)'
_computing_molecular_graphics 'Olex2 (Dolomanov et al., 2009)'
_computing_publication_material 'Olex2 (Dolomanov et al., 2009)'
_computing_structure_refinement 'ShelXL (Sheldrick, 2015)'
_computing_structure_solution 'ShelXT (Sheldrick, 2015)'
_diffrn_ambient_environment N~2~
_diffrn_ambient_temperature 149.99(10)
_diffrn_detector 'CCD plate'
_diffrn_measured_fraction_theta_full 0.974
_diffrn_measured_fraction_theta_max 0.974
_diffrn_measurement_details
;
List of Runs (angles in degrees, time in seconds):

  # Type    Start    End  Width  t~exp~   \w     \q     \k     \f   Frames
#--------------------------------------------------------------------------
  1  \w    -87.00 -49.00   0.50    3.93    --    0.00 -57.00-150.00   76
  2  \w    -30.00  10.00   0.50    3.93    --    0.00 -72.00 -60.00   80
  3  \w     -7.00  20.00   0.50    3.93    --    0.00  72.00 -90.00   54
  4  \w    -88.00  12.00   0.50    3.93    --    0.00 -57.00 120.00  200
  5  \w    -40.00  13.00   0.50    3.93    --    0.00 -57.00-150.00  106
  6  \w    -80.00 -40.00   0.50    3.93    --    0.00 -72.00 -60.00   80
  7  \w    -87.00 -34.00   0.50    3.93    --    0.00 -19.00   0.00  106
  8  \w      4.00  31.00   0.50    3.93    --    0.00  19.00  90.00   54
  9  \w   -102.00 -31.00   0.50   15.73    --  -98.80  72.00-150.00  142
 10  \w    -97.00 -70.00   0.50   15.73    --  -98.80  72.00-120.00   54
 11  \w   -112.00 -43.00   0.50   15.73    --  -98.80  72.00  90.00  138
 12  \w   -112.00 -41.00   0.50   15.73    --  -98.80  72.00  60.00  142
 13  \w    -94.00 -55.00   0.50   15.73    --  -98.80  72.00 -60.00   78
 14  \w   -112.00 -11.00   0.50   15.73    --  -98.80  48.00-138.00  202
 15  \w   -100.00 -22.00   0.50   15.73    --  -98.80  72.00 -90.00  156
 16  \w   -112.00 -22.00   0.50   15.73    --  -98.80  19.00  60.00  180
 17  \w    -89.00 -62.00   0.50   15.73    --  -98.80  72.00  30.00   54
 18  \w    -55.00 -13.00   0.50   15.73    --  -98.80  57.00 120.00   84
 19  \w    -85.00 -45.00   0.50   15.73    --  -98.80  72.00 -30.00   80
 20  \w   -113.00 -73.00   0.50   15.73    --  -98.80  72.00-180.00   80
 21  \w    -79.00 -10.00   0.50   15.73    --  -98.80  57.00 -90.00  138
 22  \w   -110.00 -35.00   0.50   15.73    --  -98.80  72.00   0.00  150
 23  \w   -106.00 -13.00   0.50   15.73    --  -98.80  19.00 150.00  186
 24  \w    -49.00 -23.00   0.50   15.73    --  -98.80  72.00 -60.00   52
 25  \w   -185.00 -15.00   0.50   15.73    --  -98.80   0.00 150.00  340
 26  \w   -104.00 -45.00   0.50   15.73    --  -98.80  72.00 136.09  118
;
_diffrn_measurement_device 'four-circle diffractometer'
_diffrn_measurement_device_type 'XtaLAB AFC12 (RCD3): Kappa single'
_diffrn_measurement_method '\w scans'
_diffrn_orient_matrix_type 'CrysAlisPro convention (1999,Acta A55,543-557)'
_diffrn_orient_matrix_UB_11 -0.0046351000
_diffrn_orient_matrix_UB_12 0.0669093000
_diffrn_orient_matrix_UB_13 -0.0479800000
_diffrn_orient_matrix_UB_21 0.1173913000
_diffrn_orient_matrix_UB_22 0.0182223000
_diffrn_orient_matrix_UB_23 0.0331132000
_diffrn_orient_matrix_UB_31 -0.0151277000
_diffrn_orient_matrix_UB_32 -0.0772826000
_diffrn_orient_matrix_UB_33 -0.0812474000
_diffrn_radiation_monochromator mirror
_diffrn_radiation_probe x-ray
_diffrn_radiation_type CuK\a
_diffrn_radiation_wavelength 1.54184
_diffrn_reflns_av_R_equivalents 0.0615
_diffrn_reflns_av_unetI/netI 0.0672
_diffrn_reflns_Laue_measured_fraction_full 0.974
_diffrn_reflns_Laue_measured_fraction_max 0.974
_diffrn_reflns_limit_h_max 17
_diffrn_reflns_limit_h_min -16
_diffrn_reflns_limit_k_max 18
_diffrn_reflns_limit_k_min -19
_diffrn_reflns_limit_l_max 15
_diffrn_reflns_limit_l_min -21
_diffrn_reflns_number 31592
_diffrn_reflns_point_group_measured_fraction_full 0.974
_diffrn_reflns_point_group_measured_fraction_max 0.974
_diffrn_reflns_theta_full 67.078
_diffrn_reflns_theta_max 67.078
_diffrn_reflns_theta_min 2.868
_diffrn_source 'Rotating-anode X-ray tube (dual wavelength)'
_diffrn_source_type 'Rigaku (Cu) X-ray DW Source'
_exptl_absorpt_coefficient_mu 1.704
_exptl_absorpt_correction_T_max 1.00000
_exptl_absorpt_correction_T_min 0.67349
_exptl_absorpt_correction_type multi-scan
_exptl_absorpt_process_details
;
CrysAlisPro 1.171.39.44a (Rigaku Oxford Diffraction, 2018)
Empirical absorption correction using spherical harmonics,
 implemented in SCALE3 ABSPACK scaling algorithm.
;
_exptl_crystal_colour black
_exptl_crystal_colour_primary black
_exptl_crystal_density_diffrn 1.058
_exptl_crystal_description needle
_exptl_crystal_F_000 1204
_exptl_crystal_size_max 0.12
_exptl_crystal_size_mid 0.08
_exptl_crystal_size_min 0.06
_refine_diff_density_max 1.619
_refine_diff_density_min -0.751
_refine_diff_density_rms 0.165
_refine_ls_extinction_method none
_refine_ls_goodness_of_fit_ref 1.275
_refine_ls_hydrogen_treatment constr
_refine_ls_matrix_type full
_refine_ls_number_parameters 722
_refine_ls_number_reflns 12454
_refine_ls_number_restraints 174
_refine_ls_restrained_S_all 1.289
_refine_ls_R_factor_all 0.2605
_refine_ls_R_factor_gt 0.2023
_refine_ls_shift/su_max 0.000
_refine_ls_shift/su_mean 0.000
_refine_ls_structure_factor_coef Fsqd
_refine_ls_weighting_details 'w=1/[\s^2^(Fo^2^)+(0.3500P)^2^] where P=(Fo^2^+2Fc^2^)/3'
_refine_ls_weighting_scheme calc
_refine_ls_wR_factor_gt 0.5001
_refine_ls_wR_factor_ref 0.5666
_reflns_Friedel_coverage 0.000
_reflns_number_gt 6206
_reflns_number_total 12454
_reflns_threshold_expression 'I > 2\s(I)'
_cod_data_source_file d0ee02251a2.cif
_cod_data_source_block mo_cl_2
_cod_depositor_comments 'Adding full bibliography for 1559374--1559377.cif.'
_cod_database_code 1559377
_shelx_shelxl_version_number 2018/3
_shelx_space_group_comment
;
The symmetry employed for this shelxl refinement is uniquely defined
by the following loop, which should always be used as a source of
symmetry information in preference to the above space-group names.
They are only intended as comments.
;
_shelx_estimated_absorpt_t_max 0.905
_shelx_estimated_absorpt_t_min 0.822
_reflns_odcompleteness_completeness 97.80
_reflns_odcompleteness_iscentric 1
_reflns_odcompleteness_theta 66.97
_olex2_refinement_description
;
1. Fixed Uiso
 At 1.2 times of:
  All C(H) groups, All C(H,H) groups
 At 1.5 times of:
  All C(H,H,H) groups
2. Restrained distances
 C01F-C01G = C01G-C01P = C01P-C01T = C01T-C14 = C14-C021
 1.54 with sigma of 0.01
 C01D-C01L = C01L-C01U = C01U-C01X = C01X-C020 = C020-C022
 1.54 with sigma of 0.01
 C014-C01I = C01I-C01S = C01S-C15 = C15-C7 = C7-C1AA
 1.54 with sigma of 0.01
 C01B-C01H = C01H-C01W = C01W-C01Z = C01Z-C0AA = C0AA-C11
 1.54 with sigma of 0.01
 C01Z-C11
 2.45 with sigma of 0.01
3. Rigid bond restraints
 C01B, C01H, C01W, C01Z, C0AA, C11
 with sigma for 1-2 distances of 0.01 and sigma for 1-3 distances of 0.01
4. Uiso/Uaniso restraints and constraints
Uanis(C01F) \\sim Ueq, Uanis(C01G) \\sim Ueq, Uanis(C01P) \\sim Ueq,
Uanis(C01T) \\sim Ueq, Uanis(C14) \\sim Ueq, Uanis(C021) \\sim Ueq: with sigma
of 0.01 and sigma for terminal atoms of 0.02
Uanis(C01D) \\sim Ueq, Uanis(C01L) \\sim Ueq, Uanis(C01U) \\sim Ueq,
Uanis(C01X) \\sim Ueq, Uanis(C020) \\sim Ueq, Uanis(C022) \\sim Ueq: with sigma
of 0.01 and sigma for terminal atoms of 0.02
Uanis(C014) \\sim Ueq, Uanis(C01I) \\sim Ueq, Uanis(C01S) \\sim Ueq, Uanis(C15)
\\sim Ueq, Uanis(C7) \\sim Ueq, Uanis(C1AA) \\sim Ueq: with sigma of 0.01 and
sigma for terminal atoms of 0.02
Uanis(C01B) \\sim Ueq, Uanis(C01H) \\sim Ueq, Uanis(C01W) \\sim Ueq,
Uanis(C01Z) \\sim Ueq, Uanis(C0AA) \\sim Ueq, Uanis(C11) \\sim Ueq: with sigma
of 0.01 and sigma for terminal atoms of 0.02
5.a Secondary CH2 refined with riding coordinates:
 C014(H01Q,H01R), C01B(H01T,H01U), C01D(H01A,H01B), C01F(H01C,H01D), C01G(H01E,
 H01F), C01H(H01V,H01W), C01I(H01X,H01Y), C01L(H01G,H01H), C01P(H01I,H01J),
 C01S(H01,H), C01T(H01K,H01L), C01U(H01M,H01N), C01W(H0AA,HA), C01X(H01O,H01P),
 C01Z(H1AA,HB), C020(H02A,H02B), C14(H14A,H14B), C15(H15A,H15B), C0AA(H0AB,
 H0AC), C7(H7A,H7B)
5.b Aromatic/amide H refined with riding coordinates:
 C00A(H00A), C00J(H00J), C00T(H00T), C00Z(H00Z), C010(H010), C013(H013),
 C015(H015), C019(H019), C01A(H01S), C01K(H01Z)
5.c Idealised Me refined as rotating group:
 C00X(H00B,H00C,H00D), C021(H02C,H02D,H02E), C022(H02F,H02G,H02H), C5(H5A,H5B,
 H5C), C11(H11A,H11B,H11C), C1AA(H1AB,H1AC,H1AD)
;
_olex2_submission_special_instructions 'No special instructions were received'
_oxdiff_exptl_absorpt_empirical_details
;
Empirical correction (ABSPACK) includes:
- Absorption correction using spherical harmonics
- Frame scaling
;
_oxdiff_exptl_absorpt_empirical_full_max 3.704
_oxdiff_exptl_absorpt_empirical_full_min 0.401

loop_
_space_group_symop_operation_xyz
'x, y, z'
'-x, -y, -z'

loop_
_atom_site_label
_atom_site_type_symbol
_atom_site_fract_x
_atom_site_fract_y
_atom_site_fract_z
_atom_site_U_iso_or_equiv
_atom_site_adp_type
_atom_site_occupancy
_atom_site_site_symmetry_order
_atom_site_calc_flag
_atom_site_refinement_flags_posn
_atom_site_refinement_flags_adp
_atom_site_refinement_flags_occupancy
_atom_site_disorder_assembly
_atom_site_disorder_group
S01 S 0.45333(19) 0.26605(15) 0.51264(11) 0.0865(8) Uani 1 1 d . . . . .
S02 S 0.30255(19) 0.50904(15) 0.75371(11) 0.0858(8) Uani 1 1 d . . . . .
Cl03 Cl 0.2517(4) 0.7979(3) 0.4872(3) 0.1705(18) Uani 1 1 d . . . . .
Cl04 Cl -0.0730(3) 0.4908(3) 0.19056(19) 0.1629(17) Uani 1 1 d . . . . .
O006 O 0.2068(5) 0.4556(5) 0.5817(4) 0.098(2) Uani 1 1 d . . . . .
O007 O 0.5585(8) -0.0699(5) 0.6338(4) 0.124(3) Uani 1 1 d . . . . .
O008 O 0.3905(6) 0.3960(5) 0.4511(4) 0.107(2) Uani 1 1 d . . . . .
C009 C 0.4442(7) 0.4897(6) 0.6019(5) 0.080(2) Uani 1 1 d . . . . .
C00A C 0.4705(7) 0.4278(7) 0.6426(5) 0.086(3) Uani 1 1 d . . . . .
H00A H 0.489368 0.451541 0.701666 0.104 Uiso 1 1 calc R . . . .
C00B C 0.4754(7) 0.3367(6) 0.6153(5) 0.084(3) Uani 1 1 d . . . . .
C00C C 0.4828(8) 0.1796(6) 0.5515(4) 0.086(3) Uani 1 1 d . . . . .
C00D C 0.1652(7) 0.5087(7) 0.5528(6) 0.081(2) Uani 1 1 d . . . . .
C00E C 0.5295(8) -0.0328(5) 0.5691(5) 0.086(3) Uani 1 1 d . . . . .
C00F C 0.4678(7) 0.4336(5) 0.9178(4) 0.073(2) Uani 1 1 d . . . . .
C00G C 0.2598(8) 0.6053(7) 0.7549(5) 0.099(3) Uani 1 1 d . . . . .
C00H C 0.5169(8) 0.0525(5) 0.5828(5) 0.089(3) Uani 1 1 d . . . . .
N00I N 0.6032(10) 0.5827(7) 0.8466(6) 0.130(4) Uani 1 1 d . . . . .
C00J C 0.5035(8) 0.2921(6) 0.6746(5) 0.090(3) Uani 1 1 d . . . . .
H00J H 0.515765 0.318356 0.732002 0.108 Uiso 1 1 calc R . . . .
C00K C 0.4332(7) 0.5133(6) 0.9264(5) 0.081(2) Uani 1 1 d . . . . .
C00L C 0.3601(7) 0.5445(7) 0.4893(6) 0.086(3) Uani 1 1 d . . . . .
C00M C 0.4671(8) 0.5808(6) 1.0100(4) 0.086(3) Uani 1 1 d . . . . .
C00N C 0.5116(8) 0.2032(6) 0.6396(5) 0.091(3) Uani 1 1 d . . . . .
C00O C 0.3880(7) 0.6139(7) 0.5684(7) 0.090(3) Uani 1 1 d . . . . .
C00P C 0.3975(7) 0.4676(7) 0.5057(5) 0.088(3) Uani 1 1 d . . . . .
C00Q C 0.4154(7) 0.6597(6) 1.0009(6) 0.081(2) Uiso 1 1 d . . . . .
C00R C 0.0629(8) 0.5668(7) 0.4484(6) 0.088(3) Uani 1 1 d . . . . .
C00S C 0.3679(7) 0.5454(5) 0.8633(4) 0.083(3) Uani 1 1 d . . . . .
C00T C 0.2783(10) 0.6338(10) 0.4113(9) 0.119(4) Uani 1 1 d . . . . .
H00T H 0.247709 0.643724 0.359186 0.143 Uiso 1 1 calc R . . . .
C00U C 0.4877(8) 0.0848(6) 0.5158(5) 0.086(3) Uani 1 1 d . . . . .
C00V C 0.5356(9) 0.1253(6) 0.6688(5) 0.105(3) Uani 1 1 d . . . . .
C00W C 0.1034(6) 0.4907(7) 0.4584(5) 0.082(2) Uani 1 1 d . . . . .
C00X C 0.3329(8) 0.3188(6) 0.7926(5) 0.095(3) Uani 1 1 d . . . . .
H00B H 0.302957 0.309980 0.731811 0.142 Uiso 1 1 calc GR . . . .
H00C H 0.293916 0.349836 0.818117 0.142 Uiso 1 1 calc GR . . . .
H00D H 0.332231 0.261414 0.799796 0.142 Uiso 1 1 calc GR . . . .
C00Y C -0.0013(9) 0.4964(9) 0.2954(6) 0.109(3) Uani 1 1 d . . . . .
C00Z C 0.1972(7) 0.6321(6) 0.6876(5) 0.083(2) Uani 1 1 d . . . . .
H00Z H 0.184187 0.687907 0.707311 0.099 Uiso 1 1 calc R . . . .
C010 C 0.3542(11) 0.6938(8) 0.5705(8) 0.115(4) Uani 1 1 d . . . . .
H010 H 0.367306 0.738858 0.621952 0.138 Uiso 1 1 calc R . . . .
C011 C 0.0556(11) 0.7068(8) 0.5474(7) 0.121(4) Uani 1 1 d . . . . .
C012 C 0.4401(8) 0.5811(6) 0.6377(6) 0.087(3) Uani 1 1 d . . . . .
C013 C 0.2950(9) 0.6661(7) 0.8450(6) 0.101(3) Uani 1 1 d . . . . .
H013 H 0.279389 0.721498 0.860787 0.121 Uiso 1 1 calc R . . . .
C014 C 0.4955(8) 0.7522(6) 1.0401(6) 0.095(3) Uani 1 1 d D U . . .
H01Q H 0.459579 0.798121 1.027266 0.114 Uiso 1 1 calc R . . . .
H01R H 0.531366 0.769275 1.102702 0.114 Uiso 1 1 calc R . . . .
C015 C 0.3025(9) 0.5560(10) 0.4123(8) 0.111(3) Uani 1 1 d . . . . .
H015 H 0.280219 0.508387 0.360194 0.133 Uiso 1 1 calc R . . . .
C016 C 0.5540(11) 0.6082(7) 0.7938(8) 0.112(4) Uani 1 1 d . . . . .
C017 C 0.1514(9) 0.5932(7) 0.5992(6) 0.095(3) Uani 1 1 d . . . . .
C018 C 0.3549(9) 0.6288(7) 0.9029(5) 0.101(3) Uani 1 1 d . . . . .
C019 C 0.0910(8) 0.4182(8) 0.3868(5) 0.097(3) Uani 1 1 d . . . . .
H019 H 0.119966 0.370082 0.394492 0.117 Uiso 1 1 calc R . . . .
C01A C 0.0053(9) 0.5662(8) 0.3646(6) 0.104(3) Uani 1 1 d . . . . .
H01S H -0.027840 0.611859 0.355753 0.124 Uiso 1 1 calc R . . . .
C01B C 0.3455(8) 0.6683(7) 1.0470(6) 0.104(3) Uani 1 1 d D U . . .
H01T H 0.388186 0.694308 1.109306 0.125 Uiso 1 1 calc R . . . .
H01U H 0.302972 0.708986 1.030121 0.125 Uiso 1 1 calc R . . . .
C01C C 0.2990(13) 0.6997(11) 0.4885(11) 0.131(4) Uani 1 1 d . . . . .
C01D C 0.4603(9) 0.0928(8) 0.7014(7) 0.109(3) Uani 1 1 d D U . . .
H01A H 0.474697 0.038598 0.713214 0.131 Uiso 1 1 calc R . . . .
H01B H 0.474332 0.138545 0.755946 0.131 Uiso 1 1 calc R . . . .
C01E C 0.0895(10) 0.6278(8) 0.5346(6) 0.112(4) Uani 1 1 d . . . . .
C01F C 0.6404(9) 0.1470(8) 0.7390(6) 0.113(3) Uani 1 1 d D U . . .
H01C H 0.651562 0.093740 0.753956 0.135 Uiso 1 1 calc R . . . .
H01D H 0.645353 0.193386 0.789668 0.135 Uiso 1 1 calc R . . . .
C01G C 0.7267(8) 0.1792(7) 0.7186(6) 0.112(3) Uani 1 1 d D U . . .
H01E H 0.719180 0.235451 0.708696 0.135 Uiso 1 1 calc R . . . .
H01F H 0.718165 0.135312 0.664931 0.135 Uiso 1 1 calc R . . . .
C01H C 0.2761(9) 0.5773(7) 1.0249(8) 0.123(3) Uani 1 1 d D U . . .
H01V H 0.233213 0.552048 0.962580 0.147 Uiso 1 1 calc R . . . .
H01W H 0.319091 0.536557 1.040551 0.147 Uiso 1 1 calc R . . . .
C01I C 0.5739(9) 0.7483(7) 1.0038(7) 0.117(4) Uani 1 1 d D U . . .
H01X H 0.537638 0.736633 0.942046 0.140 Uiso 1 1 calc R . . . .
H01Y H 0.603109 0.697390 1.010796 0.140 Uiso 1 1 calc R . . . .
C01J C 0.4974(12) 0.6366(7) 0.7253(7) 0.118(4) Uani 1 1 d . . . . .
C01K C 0.0345(10) 0.4194(10) 0.3042(7) 0.118(4) Uani 1 1 d . . . . .
H01Z H 0.020528 0.370108 0.255345 0.142 Uiso 1 1 calc R . . . .
C01L C 0.3460(9) 0.0729(9) 0.6397(8) 0.122(4) Uani 1 1 d D U . . .
H01G H 0.329012 0.022420 0.587354 0.147 Uiso 1 1 calc R . . . .
H01H H 0.331366 0.124863 0.623486 0.147 Uiso 1 1 calc R . . . .
C01M C 0.4857(18) 0.7263(9) 0.7559(7) 0.180(8) Uani 1 1 d . . . . .
N01N N 0.4691(18) 0.7939(8) 0.7802(9) 0.214(9) Uani 1 1 d . . . . .
C01O C -0.0019(14) 0.7357(10) 0.4789(10) 0.144(5) Uani 1 1 d . . . . .
C01P C 0.8364(9) 0.1940(10) 0.7889(9) 0.145(5) Uani 1 1 d D U . . .
H01I H 0.842104 0.231830 0.844072 0.175 Uiso 1 1 calc R . . . .
H01J H 0.846667 0.136169 0.793537 0.175 Uiso 1 1 calc R . . . .
N01Q N -0.0508(12) 0.7634(11) 0.4263(9) 0.174(6) Uani 1 1 d . . . . .
C01S C 0.6629(10) 0.8330(8) 1.0451(9) 0.132(4) Uani 1 1 d D U . . .
H01 H 0.631887 0.883386 1.039822 0.158 Uiso 1 1 calc R . . . .
H H 0.698190 0.843139 1.106645 0.158 Uiso 1 1 calc R . . . .
C01T C 0.9231(11) 0.2371(12) 0.7743(12) 0.164(6) Uani 1 1 d D U . . .
H01K H 0.920103 0.298759 0.778695 0.197 Uiso 1 1 calc R . . . .
H01L H 0.913002 0.204449 0.716119 0.197 Uiso 1 1 calc R . . . .
C01U C 0.2794(12) 0.0505(12) 0.6823(10) 0.153(5) Uani 1 1 d D U . . .
H01M H 0.302246 0.098851 0.737388 0.184 Uiso 1 1 calc R . . . .
H01N H 0.291759 -0.003894 0.694590 0.184 Uiso 1 1 calc R . . . .
N01V N 0.104(2) 0.8191(11) 0.6994(9) 0.272(14) Uani 1 1 d . . . . .
C01W C 0.2066(13) 0.5815(11) 1.0700(11) 0.164(5) Uani 1 1 d D U . . .
H0AA H 0.156996 0.615445 1.048362 0.197 Uiso 1 1 calc R . . . .
HA H 0.248173 0.613697 1.131771 0.197 Uiso 1 1 calc R . . . .
C01X C 0.1629(12) 0.0365(14) 0.6296(12) 0.178(7) Uani 1 1 d D U . . .
H01O H 0.149129 0.084248 0.606227 0.213 Uiso 1 1 calc R . . . .
H01P H 0.134851 -0.020680 0.581526 0.213 Uiso 1 1 calc R . . . .
C01Y C 0.0800(15) 0.7691(12) 0.6328(12) 0.159(6) Uani 1 1 d . . . . .
C01Z C 0.1484(19) 0.4878(13) 1.0558(15) 0.221(8) Uani 1 1 d D U . . .
H1AA H 0.076929 0.475285 1.013986 0.266 Uiso 1 1 calc R . . . .
HB H 0.178638 0.441755 1.033342 0.266 Uiso 1 1 calc R . . . .
C020 C 0.1131(18) 0.0373(16) 0.6901(15) 0.203(8) Uani 1 1 d D U . . .
H02A H 0.130544 -0.006563 0.718232 0.244 Uiso 1 1 calc R . . . .
H02B H 0.131861 0.096528 0.733724 0.244 Uiso 1 1 calc R . . . .
C021 C 1.1145(19) 0.2900(18) 0.8299(19) 0.245(11) Uani 1 1 d D U . . .
H02C H 1.123781 0.252421 0.782702 0.368 Uiso 1 1 calc GR . . . .
H02D H 1.177710 0.308528 0.882456 0.368 Uiso 1 1 calc GR . . . .
H02E H 1.094793 0.342163 0.817962 0.368 Uiso 1 1 calc GR . . . .
C022 C -0.001(2) 0.011(2) 0.6241(19) 0.294(16) Uani 1 1 d D U . . .
H02F H -0.026151 0.064066 0.625234 0.441 Uiso 1 1 calc GR . . . .
H02G H -0.039071 -0.028539 0.638756 0.441 Uiso 1 1 calc GR . . . .
H02H H -0.007733 -0.019560 0.567108 0.441 Uiso 1 1 calc GR . . . .
O10 O 0.4373(5) 0.3718(4) 0.8345(3) 0.0894(19) Uani 1 1 d . . . . .
C14 C 1.0302(14) 0.2370(16) 0.8406(14) 0.200(8) Uani 1 1 d D U . . .
H14A H 1.037979 0.263987 0.899007 0.241 Uiso 1 1 calc R . . . .
H14B H 1.036621 0.175401 0.831874 0.241 Uiso 1 1 calc R . . . .
C15 C 0.7459(13) 0.8398(13) 1.0139(13) 0.178(7) Uani 1 1 d D U . . .
H15A H 0.768145 0.784027 1.008527 0.214 Uiso 1 1 calc R . . . .
H15B H 0.713164 0.842088 0.956000 0.214 Uiso 1 1 calc R . . . .
C5 C 0.6493(16) -0.0881(13) 0.6694(10) 0.184(8) Uani 1 1 d . . . . .
H5A H 0.648696 -0.145774 0.633435 0.275 Uiso 1 1 calc GR . . . .
H5B H 0.663164 -0.089268 0.725918 0.275 Uiso 1 1 calc GR . . . .
H5C H 0.701842 -0.042475 0.674484 0.275 Uiso 1 1 calc GR . . . .
C11 C 0.104(3) 0.389(2) 1.124(2) 0.362(18) Uani 1 1 d D U . . .
H11A H 0.030610 0.378411 1.092379 0.543 Uiso 1 1 calc GR . . . .
H11B H 0.120582 0.378524 1.177520 0.543 Uiso 1 1 calc GR . . . .
H11C H 0.128177 0.348085 1.089804 0.543 Uiso 1 1 calc GR . . . .
C0AA C 0.156(3) 0.4870(19) 1.1434(15) 0.286(11) Uani 1 1 d D U . . .
H0AB H 0.119432 0.528473 1.163719 0.344 Uiso 1 1 calc R . . . .
H0AC H 0.226652 0.503499 1.186921 0.344 Uiso 1 1 calc R . . . .
C7 C 0.8429(18) 0.9177(18) 1.0672(19) 0.272(13) Uani 1 1 d D U . . .
H7A H 0.876149 0.917870 1.126052 0.326 Uiso 1 1 calc R . . . .
H7B H 0.822953 0.974319 1.069944 0.326 Uiso 1 1 calc R . . . .
C1AA C 0.920(3) 0.911(2) 1.029(2) 0.290(15) Uani 1 1 d D U . . .
H1AB H 0.961063 0.871151 1.047592 0.436 Uiso 1 1 calc GR . . . .
H1AC H 0.964012 0.970170 1.049000 0.436 Uiso 1 1 calc GR . . . .
H1AD H 0.883505 0.889206 0.966857 0.436 Uiso 1 1 calc GR . . . .

loop_
_atom_site_aniso_label
_atom_site_aniso_U_11
_atom_site_aniso_U_22
_atom_site_aniso_U_33
_atom_site_aniso_U_23
_atom_site_aniso_U_13
_atom_site_aniso_U_12
S01 0.1108(17) 0.0947(14) 0.0397(9) -0.0018(9) 0.0350(10) 0.0361(12)
S02 0.1062(16) 0.0909(14) 0.0299(8) 0.0040(8) 0.0112(8) 0.0343(12)
Cl03 0.217(5) 0.171(3) 0.178(4) 0.098(3) 0.103(4) 0.107(3)
Cl04 0.156(3) 0.238(4) 0.0640(15) 0.067(2) 0.0116(16) 0.052(3)
O006 0.098(5) 0.129(5) 0.046(3) 0.028(3) 0.014(3) 0.034(4)
O007 0.189(8) 0.128(5) 0.038(3) 0.005(3) 0.039(4) 0.087(5)
O008 0.110(5) 0.124(5) 0.053(3) 0.004(4) 0.026(3) 0.014(4)
C009 0.081(5) 0.077(5) 0.058(4) -0.006(4) 0.029(4) 0.006(4)
C00A 0.101(7) 0.103(6) 0.044(4) 0.012(4) 0.030(4) 0.032(5)
C00B 0.103(6) 0.090(5) 0.040(3) 0.002(4) 0.026(4) 0.038(5)
C00C 0.127(7) 0.106(6) 0.030(3) 0.012(4) 0.044(4) 0.047(5)
C00D 0.070(5) 0.109(6) 0.060(4) 0.027(5) 0.026(4) 0.028(5)
C00E 0.125(7) 0.073(5) 0.040(4) -0.006(4) 0.032(4) 0.034(5)
C00F 0.096(6) 0.080(5) 0.030(3) 0.002(3) 0.023(3) 0.033(4)
C00G 0.100(7) 0.112(7) 0.042(4) 0.027(4) -0.006(4) 0.018(5)
C00H 0.136(8) 0.071(5) 0.037(4) -0.010(4) 0.035(4) 0.028(5)
N00I 0.179(10) 0.105(6) 0.053(4) -0.006(4) 0.025(5) 0.043(6)
C00J 0.114(7) 0.092(5) 0.049(4) -0.010(4) 0.044(4) 0.032(5)
C00K 0.097(6) 0.084(5) 0.036(3) -0.003(3) 0.020(4) 0.028(4)
C00L 0.076(6) 0.116(7) 0.064(5) 0.024(5) 0.033(4) 0.033(5)
C00M 0.116(7) 0.089(5) 0.029(3) -0.003(3) 0.023(4) 0.038(5)
C00N 0.126(7) 0.103(6) 0.031(3) -0.003(4) 0.035(4) 0.047(5)
C00O 0.076(6) 0.103(6) 0.103(7) 0.039(6) 0.048(5) 0.031(5)
C00P 0.075(6) 0.106(6) 0.053(4) 0.005(5) 0.019(4) 0.011(5)
C00R 0.092(6) 0.107(6) 0.060(5) 0.032(5) 0.026(4) 0.031(5)
C00S 0.111(7) 0.077(4) 0.026(3) 0.001(3) 0.007(3) 0.032(4)
C00T 0.104(8) 0.123(9) 0.104(9) 0.055(8) 0.019(7) -0.003(7)
C00U 0.126(7) 0.080(5) 0.034(3) -0.006(4) 0.033(4) 0.032(5)
C00V 0.177(10) 0.075(5) 0.033(3) -0.018(4) 0.042(5) 0.041(6)
C00W 0.066(5) 0.121(7) 0.050(4) 0.022(4) 0.020(3) 0.032(5)
C00X 0.122(8) 0.077(5) 0.047(4) -0.002(4) 0.016(5) 0.026(5)
C00Y 0.112(8) 0.158(10) 0.058(5) 0.039(6) 0.034(5) 0.056(7)
C00Z 0.089(6) 0.092(5) 0.054(4) 0.021(4) 0.022(4) 0.025(5)
C010 0.148(11) 0.108(7) 0.101(8) 0.026(7) 0.069(8) 0.051(7)
C011 0.175(12) 0.115(7) 0.069(6) 0.028(6) 0.041(7) 0.082(8)
C012 0.096(6) 0.085(5) 0.070(5) 0.008(5) 0.042(5) 0.019(5)
C013 0.125(8) 0.098(6) 0.054(4) 0.009(4) 0.022(5) 0.054(6)
C014 0.115(6) 0.083(5) 0.057(4) 0.015(4) 0.017(4) 0.025(4)
C015 0.106(8) 0.136(10) 0.092(7) 0.046(7) 0.043(6) 0.020(7)
C016 0.147(10) 0.084(6) 0.075(6) 0.006(5) 0.035(7) 0.032(6)
C017 0.116(8) 0.095(6) 0.054(4) 0.028(4) 0.018(5) 0.028(5)
C018 0.137(9) 0.096(6) 0.043(4) 0.010(4) 0.021(5) 0.042(6)
C019 0.092(6) 0.136(8) 0.045(4) 0.018(5) 0.023(4) 0.029(6)
C01A 0.106(8) 0.121(7) 0.068(6) 0.043(6) 0.018(5) 0.027(6)
C01B 0.125(6) 0.120(6) 0.052(4) 0.010(4) 0.034(4) 0.050(5)
C01C 0.154(12) 0.149(11) 0.132(11) 0.082(10) 0.073(10) 0.077(9)
C01D 0.146(8) 0.114(6) 0.087(5) 0.028(5) 0.074(6) 0.046(5)
C01E 0.147(10) 0.110(7) 0.055(5) 0.019(5) 0.027(5) 0.037(7)
C01F 0.141(8) 0.105(6) 0.063(5) 0.013(4) 0.026(5) 0.044(6)
C01G 0.128(7) 0.100(6) 0.075(5) 0.008(4) 0.026(5) 0.043(5)
C01H 0.138(7) 0.130(6) 0.096(6) 0.010(5) 0.063(5) 0.057(5)
C01I 0.141(8) 0.108(6) 0.085(6) 0.037(5) 0.034(5) 0.030(6)
C01J 0.174(12) 0.084(6) 0.073(6) 0.016(5) 0.041(7) 0.032(7)
C01K 0.108(8) 0.164(11) 0.066(6) 0.031(7) 0.029(5) 0.035(8)
C01L 0.152(8) 0.119(7) 0.098(6) 0.029(5) 0.061(6) 0.051(6)
C01M 0.34(2) 0.113(9) 0.048(5) 0.009(6) 0.057(9) 0.083(12)
N01N 0.40(3) 0.109(8) 0.117(10) 0.019(7) 0.099(13) 0.115(12)
C01O 0.188(15) 0.142(10) 0.107(9) 0.067(9) 0.048(9) 0.082(10)
C01P 0.145(8) 0.134(7) 0.129(8) 0.038(6) 0.036(6) 0.055(7)
N01Q 0.197(14) 0.210(13) 0.119(9) 0.079(10) 0.045(9) 0.114(12)
C01S 0.139(8) 0.135(7) 0.115(7) 0.047(6) 0.046(6) 0.047(6)
C01T 0.152(9) 0.158(9) 0.160(10) 0.057(7) 0.045(7) 0.056(7)
C01U 0.172(9) 0.153(8) 0.140(9) 0.042(7) 0.080(7) 0.047(7)
N01V 0.49(4) 0.160(11) 0.083(8) 0.026(8) 0.037(13) 0.178(17)
C01W 0.167(9) 0.182(8) 0.137(8) 0.008(6) 0.094(7) 0.045(6)
C01X 0.182(10) 0.179(10) 0.182(10) 0.070(8) 0.088(8) 0.042(8)
C01Y 0.207(17) 0.146(11) 0.125(12) 0.060(11) 0.053(11) 0.100(12)
C01Z 0.210(12) 0.230(11) 0.229(11) 0.061(9) 0.121(9) 0.035(7)
C020 0.200(11) 0.204(11) 0.207(12) 0.058(8) 0.100(9) 0.065(9)
C021 0.219(18) 0.246(17) 0.238(19) 0.097(15) 0.060(13) 0.073(14)
C022 0.30(2) 0.30(2) 0.28(2) 0.111(17) 0.128(17) 0.053(16)
O10 0.111(4) 0.097(4) 0.023(2) -0.014(2) 0.016(2) 0.037(3)
C14 0.191(11) 0.205(11) 0.195(12) 0.066(9) 0.076(9) 0.065(9)
C15 0.182(10) 0.173(10) 0.173(10) 0.074(8) 0.063(8) 0.049(8)
C5 0.199(18) 0.211(16) 0.090(9) -0.019(10) 0.059(11) 0.078(14)
C11 0.39(3) 0.344(19) 0.38(3) 0.181(18) 0.178(18) 0.035(15)
C0AA 0.308(15) 0.299(14) 0.279(12) 0.125(10) 0.148(10) 0.057(9)
C7 0.270(16) 0.276(16) 0.272(16) 0.100(10) 0.125(11) 0.061(10)
C1AA 0.30(2) 0.31(2) 0.28(2) 0.082(16) 0.161(18) 0.057(16)

loop_
_atom_type_symbol
_atom_type_description
_atom_type_scat_dispersion_real
_atom_type_scat_dispersion_imag
_atom_type_scat_source
C C 0.0181 0.0091 'International Tables Vol C Tables 4.2.6.8 and 6.1.1.4'
H H 0.0000 0.0000 'International Tables Vol C Tables 4.2.6.8 and 6.1.1.4'
Cl Cl 0.3639 0.7018 'International Tables Vol C Tables 4.2.6.8 and 6.1.1.4'
N N 0.0311 0.0180 'International Tables Vol C Tables 4.2.6.8 and 6.1.1.4'
O O 0.0492 0.0322 'International Tables Vol C Tables 4.2.6.8 and 6.1.1.4'
S S 0.3331 0.5567 'International Tables Vol C Tables 4.2.6.8 and 6.1.1.4'

loop_
_geom_angle_atom_site_label_1
_geom_angle_atom_site_label_2
_geom_angle_atom_site_label_3
_geom_angle
_geom_angle_site_symmetry_1
_geom_angle_site_symmetry_3
_geom_angle_publ_flag
C00C S01 C00B 90.8(4) . . ?
C00S S02 C00G 92.9(4) . . ?
C5 O007 C00E 124.5(13) . . ?
C00A C009 C00P 124.5(7) . . ?
C00A C009 C012 129.2(8) . . ?
C012 C009 C00P 105.7(9) . . ?
C009 C00A C00B 134.9(7) . . ?
C00A C00B S01 129.1(7) . . ?
C00J C00B S01 110.8(6) . . ?
C00J C00B C00A 120.1(7) . . ?
C00N C00C S01 113.7(7) . . ?
C00N C00C C00U 109.4(8) . . ?
C00U C00C S01 136.9(5) . . ?
O006 C00D C00W 124.1(9) . . ?
O006 C00D C017 128.5(8) . . ?
C017 C00D C00W 106.8(8) . . ?
O007 C00E C00U 119.7(7) . 2_656 ?
C00H C00E O007 123.1(7) . . ?
C00H C00E C00U 117.2(8) . 2_656 ?
C00M C00F C00K 119.9(6) 2_667 . ?
C00M C00F O10 121.2(7) 2_667 . ?
O10 C00F C00K 118.8(7) . . ?
C00Z C00G S02 131.7(7) . . ?
C00Z C00G C013 117.9(9) . . ?
C013 C00G S02 110.3(6) . . ?
C00E C00H C00U 120.0(7) . . ?
C00E C00H C00V 128.4(8) . . ?
C00U C00H C00V 111.5(7) . . ?
C00B C00J C00N 114.0(7) . . ?
C00F C00K C00M 120.8(8) . . ?
C00F C00K C00S 131.4(6) . . ?
C00S C00K C00M 107.8(7) . . ?
C00O C00L C00P 109.7(8) . . ?
C015 C00L C00O 119.6(11) . . ?
C015 C00L C00P 130.6(10) . . ?
C00F C00M C00K 119.3(8) 2_667 . ?
C00F C00M C00Q 130.6(7) 2_667 . ?
C00K C00M C00Q 110.0(7) . . ?
C00C C00N C00J 110.7(8) . . ?
C00C C00N C00V 110.8(7) . . ?
C00J C00N C00V 138.3(7) . . ?
C00L C00O C010 121.0(10) . . ?
C00L C00O C012 107.9(8) . . ?
C010 C00O C012 130.6(10) . . ?
O008 C00P C009 126.1(9) . . ?
O008 C00P C00L 127.1(8) . . ?
C00L C00P C009 106.7(8) . . ?
C00M C00Q C014 112.4(8) . . ?
C00M C00Q C01B 110.8(8) . . ?
C018 C00Q C00M 100.4(7) . . ?
C018 C00Q C014 112.4(8) . . ?
C018 C00Q C01B 112.8(8) . . ?
C01B C00Q C014 108.0(7) . . ?
C00W C00R C01E 106.8(8) . . ?
C01A C00R C00W 118.7(9) . . ?
C01A C00R C01E 134.4(10) . . ?
C00K C00S S02 136.8(6) . . ?
C018 C00S S02 112.3(6) . . ?
C018 C00S C00K 110.9(6) . . ?
C015 C00T C01C 119.1(12) . . ?
C00E C00U C00C 130.1(8) 2_656 . ?
C00H C00U C00C 107.1(6) . . ?
C00H C00U C00E 122.8(8) . 2_656 ?
C00H C00V C01D 109.6(8) . . ?
C00N C00V C00H 101.1(6) . . ?
C00N C00V C01D 112.1(9) . . ?
C01F C00V C00H 114.0(9) . . ?
C01F C00V C00N 112.4(9) . . ?
C01F C00V C01D 107.6(8) . . ?
C00R C00W C00D 108.7(8) . . ?
C019 C00W C00D 129.4(9) . . ?
C019 C00W C00R 121.7(8) . . ?
C01A C00Y Cl04 120.6(9) . . ?
C01A C00Y C01K 122.9(9) . . ?
C01K C00Y Cl04 115.6(9) . . ?
C017 C00Z C00G 133.3(10) . . ?
C01C C010 C00O 114.5(11) . . ?
C01E C011 C01O 123.4(10) . . ?
C01E C011 C01Y 122.9(10) . . ?
C01O C011 C01Y 113.6(11) . . ?
C009 C012 C00O 109.8(8) . . ?
C01J C012 C009 124.8(10) . . ?
C01J C012 C00O 123.9(9) . . ?
C018 C013 C00G 110.3(8) . . ?
C01I C014 C00Q 112.0(8) . . ?
C00T C015 C00L 121.1(13) . . ?
N00I C016 C01J 175.7(14) . . ?
C00Z C017 C00D 123.7(9) . . ?
C00Z C017 C01E 129.2(10) . . ?
C01E C017 C00D 107.0(8) . . ?
C00S C018 C00Q 110.9(8) . . ?
C013 C018 C00Q 134.9(8) . . ?
C013 C018 C00S 114.1(7) . . ?
C01K C019 C00W 118.7(11) . . ?
C00Y C01A C00R 118.5(10) . . ?
C01H C01B C00Q 112.4(7) . . ?
C00T C01C Cl03 119.6(11) . . ?
C00T C01C C010 123.9(12) . . ?
C010 C01C Cl03 116.4(12) . . ?
C01L C01D C00V 115.8(9) . . ?
C011 C01E C00R 121.3(10) . . ?
C011 C01E C017 128.3(9) . . ?
C017 C01E C00R 110.4(10) . . ?
C00V C01F C01G 115.5(9) . . ?
C01F C01G C01P 115.4(11) . . ?
C01W C01H C01B 114.6(9) . . ?
C014 C01I C01S 116.1(10) . . ?
C012 C01J C016 125.7(10) . . ?
C012 C01J C01M 120.9(11) . . ?
C016 C01J C01M 112.2(10) . . ?
C019 C01K C00Y 118.9(11) . . ?
C01D C01L C01U 111.1(10) . . ?
N01N C01M C01J 174(3) . . ?
N01Q C01O C011 175.6(16) . . ?
C01T C01P C01G 115.8(12) . . ?
C15 C01S C01I 122.0(12) . . ?
C01P C01T C14 112.2(14) . . ?
C01L C01U C01X 116.2(13) . . ?
C01H C01W C01Z 113.2(13) . . ?
C020 C01X C01U 108.2(15) . . ?
N01V C01Y C011 176(3) . . ?
C0AA C01Z C01W 108.5(18) . . ?
C022 C020 C01X 100(2) . . ?
C00F O10 C00X 114.4(7) . . ?
C021 C14 C01T 110.2(18) . . ?
C7 C15 C01S 119.8(17) . . ?
C01Z C0AA C11 104.5(9) . . ?
C15 C7 C1AA 113(2) . . ?

loop_
_geom_bond_atom_site_label_1
_geom_bond_atom_site_label_2
_geom_bond_distance
_geom_bond_site_symmetry_2
_geom_bond_publ_flag
S01 C00B 1.749(7) . ?
S01 C00C 1.730(10) . ?
S02 C00G 1.713(11) . ?
S02 C00S 1.693(7) . ?
Cl03 C01C 1.777(14) . ?
Cl04 C00Y 1.721(10) . ?
O006 C00D 1.206(11) . ?
O007 C00E 1.387(11) . ?
O007 C5 1.327(19) . ?
O008 C00P 1.242(11) . ?
C009 C00A 1.385(13) . ?
C009 C00P 1.497(12) . ?
C009 C012 1.435(12) . ?
C00A C00B 1.414(12) . ?
C00B C00J 1.395(13) . ?
C00C C00N 1.386(9) . ?
C00C C00U 1.489(12) . ?
C00D C00W 1.491(11) . ?
C00D C017 1.453(14) . ?
C00E C00H 1.357(12) . ?
C00E C00U 1.422(10) 2_656 ?
C00F C00K 1.407(12) . ?
C00F C00M 1.365(11) 2_667 ?
C00F O10 1.399(8) . ?
C00G C00Z 1.401(12) . ?
C00G C013 1.475(12) . ?
C00H C00U 1.370(12) . ?
C00H C00V 1.549(8) . ?
N00I C016 1.146(14) . ?
C00J C00N 1.419(12) . ?
C00K C00M 1.431(9) . ?
C00K C00S 1.420(11) . ?
C00L C00O 1.404(14) . ?
C00L C00P 1.450(14) . ?
C00L C015 1.376(15) . ?
C00M C00Q 1.546(12) . ?
C00N C00V 1.500(13) . ?
C00O C010 1.408(15) . ?
C00O C012 1.448(14) . ?
C00Q C014 1.565(13) . ?
C00Q C018 1.518(12) . ?
C00Q C01B 1.549(13) . ?
C00R C00W 1.429(14) . ?
C00R C01A 1.397(12) . ?
C00R C01E 1.446(13) . ?
C00S C018 1.392(13) . ?
C00T C015 1.328(18) . ?
C00T C01C 1.38(2) . ?
C00V C01D 1.549(15) . ?
C00V C01F 1.469(15) . ?
C00W C019 1.399(13) . ?
C00X O10 1.440(12) . ?
C00Y C01A 1.378(16) . ?
C00Y C01K 1.408(18) . ?
C00Z C017 1.367(12) . ?
C010 C01C 1.405(18) . ?
C011 C01E 1.393(16) . ?
C011 C01O 1.416(17) . ?
C011 C01Y 1.45(2) . ?
C012 C01J 1.404(14) . ?
C013 C018 1.387(13) . ?
C014 C01I 1.530(9) . ?
C016 C01J 1.407(18) . ?
C017 C01E 1.445(14) . ?
C019 C01K 1.388(14) . ?
C01B C01H 1.532(9) . ?
C01D C01L 1.529(9) . ?
C01F C01G 1.532(9) . ?
C01G C01P 1.536(9) . ?
C01H C01W 1.532(9) . ?
C01I C01S 1.542(9) . ?
C01J C01M 1.435(18) . ?
C01L C01U 1.531(9) . ?
C01M N01N 1.133(17) . ?
C01O N01Q 1.166(16) . ?
C01P C01T 1.533(9) . ?
C01S C15 1.536(9) . ?
C01T C14 1.543(10) . ?
C01U C01X 1.537(10) . ?
N01V C01Y 1.123(19) . ?
C01W C01Z 1.542(10) . ?
C01X C020 1.533(10) . ?
C01Z C0AA 1.540(10) . ?
C020 C022 1.531(10) . ?
C021 C14 1.532(10) . ?
C15 C7 1.536(10) . ?
C11 C0AA 1.546(10) . ?
C7 C1AA 1.539(10) . ?

loop_
_smtbx_masks_void_nr
_smtbx_masks_void_average_x
_smtbx_masks_void_average_y
_smtbx_masks_void_average_z
_smtbx_masks_void_volume
_smtbx_masks_void_count_electrons
_smtbx_masks_void_content
1 -0.675 0.000 0.000 817.6 143.2 ?
